data_7131045
loop_
_publ_author_name
'Litle, Elishua D.'
'Gabba\"i, Fran\,cois P.'

_publ_section_title
;
 A cationic gold-fluorenyl complex with a dative Au \\rightarrow C+ bond:
 synthesis, structure, and carbophilic reactivity
;
_journal_issue 5
_journal_name_full 'Chemical Communications'
_journal_page_first 603
_journal_page_last 606
_journal_paper_doi 10.1039/D2CC05436A
_journal_volume 59
_journal_year 2023
_chemical_formula_moiety 'C31 H22 Au Cl2 P'
_chemical_formula_sum 'C31 H22 Au Cl2 P'
_chemical_formula_weight 693.32
_chemical_name_systematic C31H22AuCl2P
_space_group_crystal_system orthorhombic
_space_group_IT_number 61
_space_group_name_Hall '-P 2ac 2ab'
_space_group_name_H-M_alt 'P b c a'
_atom_sites_solution_hydrogens geom
_audit_creation_date 2022-11-11
_audit_creation_method
;
Olex2 1.5
(compiled 2022.04.07 svn.rca3783a0 for OlexSys, GUI svn.r6498)
;
_audit_update_record
;
2022-11-12 deposited with the CCDC.	2022-11-28 downloaded from the CCDC.
;
_cell_angle_alpha 90
_cell_angle_beta 90
_cell_angle_gamma 90
_cell_formula_units_Z 8
_cell_length_a 9.629(2)
_cell_length_b 19.046(4)
_cell_length_c 28.172(7)
_cell_measurement_reflns_used 8571
_cell_measurement_temperature 110.0
_cell_measurement_theta_max 68.487
_cell_measurement_theta_min 3.138
_cell_volume 5167(2)
_computing_cell_refinement 'SAINT V8.40A (Bruker, 2019)'
_computing_data_reduction 'SAINT V8.40A (Bruker, 2019)'
_computing_molecular_graphics 'Olex2 1.5 (Dolomanov et al., 2009)'
_computing_publication_material 'Olex2 1.5 (Dolomanov et al., 2009)'
_computing_structure_refinement 'XL  (Sheldrick, 2008)'
_diffrn_ambient_temperature 110.0
_diffrn_measured_fraction_theta_full 0.996
_diffrn_measured_fraction_theta_max 0.993
_diffrn_measurement_device_type 'Bruker APEX-II CCD'
_diffrn_measurement_method '\f and \w scans'
_diffrn_radiation_type CuK\a
_diffrn_radiation_wavelength 1.54178
_diffrn_reflns_av_R_equivalents 0.1104
_diffrn_reflns_av_unetI/netI 0.0463
_diffrn_reflns_Laue_measured_fraction_full 0.996
_diffrn_reflns_Laue_measured_fraction_max 0.993
_diffrn_reflns_limit_h_max 11
_diffrn_reflns_limit_h_min -11
_diffrn_reflns_limit_k_max 22
_diffrn_reflns_limit_k_min -23
_diffrn_reflns_limit_l_max 33
_diffrn_reflns_limit_l_min -33
_diffrn_reflns_number 57508
_diffrn_reflns_point_group_measured_fraction_full 0.996
_diffrn_reflns_point_group_measured_fraction_max 0.993
_diffrn_reflns_theta_full 67.679
_diffrn_reflns_theta_max 68.567
_diffrn_reflns_theta_min 3.137
_diffrn_source_current 1.0
_diffrn_source_power 0.05
_diffrn_source_voltage 50.0
_diffrn_standards_number 0
_exptl_absorpt_coefficient_mu 13.326
_exptl_absorpt_correction_T_max 0.4215
_exptl_absorpt_correction_T_min 0.1489
_exptl_absorpt_correction_type multi-scan
_exptl_absorpt_process_details
'SADABS-2016/2 (Bruker,2016/2) was used for absorption correction. wR2(int) was 0.1616 before and 0.0907 after correction. The Ratio of minimum to maximum transmission is 0.3521. The \l/2 correction factor is Not present.'
_exptl_crystal_colour yellow
_exptl_crystal_colour_primary yellow
_exptl_crystal_density_diffrn 1.783
_exptl_crystal_description block
_exptl_crystal_F_000 2688
_exptl_crystal_size_max 0.35
_exptl_crystal_size_mid 0.16
_exptl_crystal_size_min 0.136
_refine_diff_density_max 2.099
_refine_diff_density_min -2.206
_refine_diff_density_rms 0.190
_refine_ls_extinction_method none
_refine_ls_goodness_of_fit_ref 1.034
_refine_ls_hydrogen_treatment constr
_refine_ls_matrix_type full
_refine_ls_number_parameters 346
_refine_ls_number_reflns 4726
_refine_ls_number_restraints 36
_refine_ls_restrained_S_all 1.034
_refine_ls_R_factor_all 0.0598
_refine_ls_R_factor_gt 0.0503
_refine_ls_shift/su_max 0.001
_refine_ls_shift/su_mean 0.000
_refine_ls_structure_factor_coef Fsqd
_refine_ls_weighting_details 'w=1/[\s^2^(Fo^2^)+(0.0542P)^2^+42.3095P] where P=(Fo^2^+2Fc^2^)/3'
_refine_ls_weighting_scheme calc
_refine_ls_wR_factor_gt 0.1215
_refine_ls_wR_factor_ref 0.1296
_reflns_Friedel_coverage 0.000
_reflns_number_gt 3946
_reflns_number_total 4726
_reflns_threshold_expression 'I > 2\s(I)'
_cod_data_source_file d2cc05436a2.cif
_cod_data_source_block eli93_0m_a
_cod_depositor_comments 'Adding full bibliography for 7131043--7131047.cif.'
_cod_original_cell_volume 5166(2)
_cod_database_code 7131045
_shelxl_version_number 2013-3
_shelx_space_group_comment
;
The symmetry employed for this shelxl refinement is uniquely defined
by the following loop, which should always be used as a source of
symmetry information in preference to the above space-group names.
They are only intended as comments.
;
_olex2_refinement_description
;
1. Fixed Uiso
 At 1.2 times of:
  All C(H) groups
2. Uiso/Uaniso restraints and constraints
C20 \\sim C21A \\sim C22A \\sim C23 \\sim C24A \\sim C25A: within 2A with sigma
of 0.002 and sigma for terminal atoms of 0.004 within 2A
Uanis(C26') = Uanis(C26)
3. Others
 Sof(C26')=1-FVAR(1)
 Sof(C26)=FVAR(1)
 Sof(C31')=Sof(H31')=1-FVAR(2)
 Sof(C31)=Sof(H31)=FVAR(2)
 Sof(C30')=Sof(H30')=1-FVAR(3)
 Sof(C30)=Sof(H30)=FVAR(3)
 Sof(C29')=Sof(H29')=1-FVAR(4)
 Sof(C29)=Sof(H29)=FVAR(4)
 Sof(C28')=Sof(H28')=1-FVAR(5)
 Sof(C28)=Sof(H28)=FVAR(5)
 Sof(C27')=Sof(H27')=1-FVAR(6)
 Sof(C27)=Sof(H27)=FVAR(6)
4.a Aromatic/amide H refined with riding coordinates:
 C1(H1), C2(H2), C3(H3), C4(H4), C5(H5), C6(H6), C7(H7), C8(H8), C16(H16),
 C17(H17), C18(H18), C19(H19), C27(H27), C31(H31), C30(H30), C29(H29), C28(H28),
  C27'(H27'), C28'(H28'), C29'(H29'), C30'(H30'), C31'(H31'), C25A(H25A),
 C24A(H24A), C23(H23), C22A(H22A), C21A(H21A)
4.b Fitted hexagon refined as free rotating group:
 C27(C26,C31,C30,C29,C28), C20(C25A,C24A,C23,C22A,C21A)
;
_olex2_submission_original_sample_id Eli93
_olex2_submission_special_instructions 'No special instructions were received'

loop_
_space_group_symop_operation_xyz
'x, y, z'
'-x+1/2, -y, z+1/2'
'-x, y+1/2, -z+1/2'
'x+1/2, -y+1/2, -z'
'-x, -y, -z'
'x-1/2, y, -z-1/2'
'x, -y-1/2, z-1/2'
'-x-1/2, y-1/2, z'

loop_
_atom_site_label
_atom_site_type_symbol
_atom_site_fract_x
_atom_site_fract_y
_atom_site_fract_z
_atom_site_U_iso_or_equiv
_atom_site_adp_type
_atom_site_occupancy
_atom_site_site_symmetry_order
_atom_site_calc_flag
_atom_site_refinement_flags_posn
_atom_site_refinement_flags_adp
_atom_site_refinement_flags_occupancy
_atom_site_disorder_assembly
_atom_site_disorder_group
Au1 Au 0.49534(3) 0.57875(2) 0.63080(2) 0.02883(14) Uani 1 1 d . . . . .
Cl1 Cl 0.5415(2) 0.45598(9) 0.62929(6) 0.0472(5) Uani 1 1 d . . . . .
Cl2 Cl 0.72770(18) 0.60461(10) 0.64568(7) 0.0437(4) Uani 1 1 d . . . . .
P1 P 0.26999(19) 0.55543(9) 0.61754(6) 0.0331(4) Uani 1 1 d . . . . .
C1 C 0.5566(8) 0.7300(4) 0.5537(3) 0.0457(18) Uani 1 1 d . . . . .
H1 H 0.5081 0.6979 0.5339 0.055 Uiso 1 1 calc R U . . .
C2 C 0.6485(9) 0.7780(4) 0.5346(3) 0.054(2) Uani 1 1 d . . . . .
H2 H 0.6659 0.7792 0.5014 0.065 Uiso 1 1 calc R U . . .
C3 C 0.7164(9) 0.8257(4) 0.5660(4) 0.067(3) Uani 1 1 d . . . . .
H3 H 0.7758 0.8606 0.5530 0.080 Uiso 1 1 calc R U . . .
C4 C 0.6990(10) 0.8229(4) 0.6139(4) 0.059(2) Uani 1 1 d . . . . .
H4 H 0.7494 0.8536 0.6341 0.071 Uiso 1 1 calc R U . . .
C5 C 0.4035(9) 0.6904(4) 0.7240(3) 0.053(2) Uani 1 1 d . . . . .
H5 H 0.3316 0.6563 0.7239 0.063 Uiso 1 1 calc R U . . .
C6 C 0.4476(11) 0.7200(5) 0.7669(3) 0.060(2) Uani 1 1 d . . . . .
H6 H 0.4053 0.7059 0.7959 0.072 Uiso 1 1 calc R U . . .
C7 C 0.5497(10) 0.7683(5) 0.7675(3) 0.060(2) Uani 1 1 d . . . . .
H7 H 0.5806 0.7866 0.7970 0.072 Uiso 1 1 calc R U . . .
C8 C 0.6111(10) 0.7921(5) 0.7256(4) 0.063(3) Uani 1 1 d . . . . .
H8 H 0.6808 0.8274 0.7263 0.076 Uiso 1 1 calc R U . . .
C9 C 0.4391(8) 0.6872(3) 0.6324(2) 0.0328(15) Uani 1 1 d . . . . .
C10 C 0.5371(8) 0.7298(4) 0.6021(3) 0.0419(17) Uani 1 1 d . . . . .
C11 C 0.6087(8) 0.7756(4) 0.6322(3) 0.048(2) Uani 1 1 d . . . . .
C12 C 0.4635(8) 0.7106(4) 0.6824(3) 0.0424(18) Uani 1 1 d . . . . .
C13 C 0.5665(9) 0.7623(4) 0.6817(3) 0.050(2) Uani 1 1 d . . . . .
C14 C 0.1961(7) 0.6404(3) 0.6095(2) 0.0348(15) Uani 1 1 d . . . . .
C15 C 0.2866(7) 0.6960(4) 0.6159(2) 0.0345(15) Uani 1 1 d . . . . .
C16 C 0.2341(9) 0.7646(4) 0.6094(3) 0.053(2) Uani 1 1 d . . . . .
H16 H 0.2946 0.8037 0.6124 0.063 Uiso 1 1 calc R U . . .
C17 C 0.0964(9) 0.7754(4) 0.5987(3) 0.054(2) Uani 1 1 d . . . . .
H17 H 0.0621 0.8218 0.5948 0.065 Uiso 1 1 calc R U . . .
C18 C 0.0077(8) 0.7187(5) 0.5937(4) 0.052(2) Uani 1 1 d . . . . .
H18 H -0.0880 0.7261 0.5872 0.063 Uiso 1 1 calc R U . . .
C19 C 0.0596(8) 0.6507(4) 0.5982(3) 0.0444(18) Uani 1 1 d . . . . .
H19 H 0.0001 0.6115 0.5935 0.053 Uiso 1 1 calc R U . . .
C26' C 0.163(4) 0.5174(13) 0.6646(8) 0.030(4) Uani 0.40(3) 1 d . . P A 2
C27 C 0.2143(9) 0.4381(4) 0.6724(3) 0.042(3) Uani 0.643(19) 1 d G . P A 1
H27 H 0.2646 0.4120 0.6494 0.051 Uiso 0.643(19) 1 calc R U P A 1
C26 C 0.2017(13) 0.5105(4) 0.6678(3) 0.030(4) Uani 0.60(3) 1 d G . P A 1
C31 C 0.1282(14) 0.5488(3) 0.7014(3) 0.059(5) Uani 0.68(2) 1 d G . P A 1
H31 H 0.1196 0.5982 0.6983 0.071 Uiso 0.68(2) 1 calc R U P A 1
C30 C 0.0673(14) 0.5146(5) 0.7398(3) 0.076(9) Uani 0.59(3) 1 d G . P A 1
H30 H 0.0171 0.5408 0.7628 0.091 Uiso 0.59(3) 1 calc R U P A 1
C29 C 0.0800(14) 0.4423(5) 0.7444(3) 0.073(6) Uani 0.72(3) 1 d G . P A 1
H29 H 0.0383 0.4190 0.7706 0.087 Uiso 0.72(3) 1 calc R U P A 1
C28 C 0.1535(11) 0.4040(3) 0.7108(3) 0.043(4) Uani 0.622(19) 1 d G . P A 1
H28 H 0.1621 0.3545 0.7139 0.051 Uiso 0.622(19) 1 calc R U P A 1
C27' C 0.024(2) 0.5052(13) 0.6612(9) 0.052(7) Uani 0.357(19) 1 d . . P A 2
H27' H -0.0200 0.5114 0.6314 0.062 Uiso 0.357(19) 1 calc R U P A 2
C28' C -0.056(2) 0.4838(12) 0.7002(8) 0.053(7) Uani 0.378(19) 1 d . . P A 2
H28' H -0.1526 0.4754 0.6975 0.064 Uiso 0.378(19) 1 calc R U P A 2
C29' C 0.014(3) 0.4754(19) 0.7428(9) 0.036(9) Uani 0.28(3) 1 d . . P A 2
H29' H -0.0377 0.4614 0.7699 0.043 Uiso 0.28(3) 1 calc R U P A 2
C30' C 0.148(3) 0.4861(13) 0.7473(7) 0.050(8) Uani 0.41(3) 1 d . . P A 2
H30' H 0.1907 0.4777 0.7772 0.061 Uiso 0.41(3) 1 calc R U P A 2
C31' C 0.230(3) 0.5094(12) 0.7095(8) 0.039(7) Uani 0.32(2) 1 d . . P A 2
H31' H 0.3264 0.5194 0.7135 0.047 Uiso 0.32(2) 1 calc R U P A 2
C20 C 0.2428(8) 0.5040(4) 0.56499(17) 0.0774(16) Uani 1 1 d G U . . .
C25A C 0.1425(8) 0.4515(4) 0.56304(18) 0.0812(16) Uani 1 1 d G U . B 2
H25A H 0.0859 0.4423 0.5899 0.097 Uiso 1 1 calc R U . B 2
C24A C 0.1251(7) 0.4126(3) 0.5217(2) 0.0827(16) Uani 1 1 d G U . B 2
H24A H 0.0565 0.3768 0.5204 0.099 Uiso 1 1 calc R U . B 2
C23 C 0.2079(8) 0.4261(3) 0.48237(18) 0.0808(16) Uani 1 1 d G U . B .
H23 H 0.1960 0.3995 0.4541 0.097 Uiso 1 1 calc R U . C 2
C22A C 0.3082(8) 0.4785(4) 0.48431(18) 0.0814(16) Uani 1 1 d G U . B 2
H22A H 0.3648 0.4878 0.4574 0.098 Uiso 1 1 calc R U . B 2
C21A C 0.3257(8) 0.5175(3) 0.5256(2) 0.0804(16) Uani 1 1 d G U . B 2
H21A H 0.3942 0.5533 0.5270 0.096 Uiso 1 1 calc R U . B 2

loop_
_atom_site_aniso_label
_atom_site_aniso_U_11
_atom_site_aniso_U_22
_atom_site_aniso_U_33
_atom_site_aniso_U_23
_atom_site_aniso_U_13
_atom_site_aniso_U_12
Au1 0.0274(2) 0.02108(19) 0.0380(2) -0.00870(10) -0.00477(10) 0.00449(10)
Cl1 0.0638(12) 0.0252(9) 0.0526(10) -0.0073(7) -0.0132(9) 0.0144(9)
Cl2 0.0264(9) 0.0455(10) 0.0591(10) -0.0125(8) -0.0072(7) 0.0049(8)
P1 0.0326(9) 0.0256(8) 0.0411(9) -0.0068(7) -0.0026(7) -0.0003(7)
C1 0.035(4) 0.031(4) 0.071(5) -0.005(3) 0.002(4) 0.000(3)
C2 0.040(5) 0.045(5) 0.077(6) 0.005(4) 0.000(4) 0.005(4)
C3 0.038(5) 0.037(5) 0.125(9) 0.015(5) -0.006(5) -0.005(4)
C4 0.056(6) 0.038(5) 0.082(6) -0.012(4) -0.009(5) -0.007(4)
C5 0.053(5) 0.048(5) 0.057(5) -0.015(4) -0.005(4) 0.008(4)
C6 0.069(6) 0.050(5) 0.062(5) -0.014(4) -0.011(5) 0.015(5)
C7 0.058(6) 0.061(6) 0.061(5) -0.009(4) -0.019(5) 0.008(5)
C8 0.050(6) 0.042(5) 0.098(7) -0.015(5) -0.032(5) -0.002(4)
C9 0.028(4) 0.017(3) 0.053(4) -0.006(3) -0.001(3) 0.003(3)
C10 0.031(4) 0.034(4) 0.061(5) -0.010(3) -0.009(3) 0.010(3)
C11 0.030(4) 0.027(4) 0.088(6) -0.013(4) -0.018(4) 0.001(3)
C12 0.031(4) 0.032(4) 0.064(5) -0.018(3) -0.013(4) 0.014(3)
C13 0.045(5) 0.036(4) 0.069(5) -0.018(4) -0.021(4) 0.004(4)
C14 0.034(4) 0.029(3) 0.041(4) -0.009(3) 0.003(3) 0.001(3)
C15 0.023(3) 0.037(4) 0.044(4) -0.011(3) -0.007(3) 0.005(3)
C16 0.041(5) 0.025(4) 0.092(6) -0.018(4) -0.018(4) 0.006(3)
C17 0.045(5) 0.032(4) 0.085(6) -0.019(4) -0.019(4) 0.014(4)
C18 0.028(4) 0.048(5) 0.081(6) -0.021(4) -0.013(4) 0.012(3)
C19 0.025(4) 0.041(4) 0.067(5) -0.017(4) -0.002(3) 0.001(3)
C26' 0.017(10) 0.033(5) 0.041(4) -0.005(3) -0.013(5) 0.005(5)
C27 0.039(7) 0.028(6) 0.061(7) -0.011(5) -0.011(5) 0.000(5)
C26 0.017(10) 0.033(5) 0.041(4) -0.005(3) -0.013(5) 0.005(5)
C31 0.094(12) 0.034(6) 0.048(7) -0.001(5) 0.006(7) 0.006(7)
C30 0.15(3) 0.040(10) 0.034(8) -0.006(7) 0.022(11) 0.025(13)
C29 0.119(18) 0.043(9) 0.056(8) 0.001(7) -0.010(9) -0.011(11)
C28 0.044(8) 0.038(6) 0.046(7) -0.001(5) -0.013(5) -0.004(6)
C27' 0.040(13) 0.051(15) 0.065(15) 0.028(12) -0.009(11) 0.005(11)
C28' 0.036(13) 0.055(14) 0.069(15) 0.023(11) 0.013(10) 0.009(11)
C29' 0.035(17) 0.04(2) 0.033(14) 0.013(13) 0.022(11) 0.012(13)
C30' 0.076(19) 0.041(16) 0.034(10) -0.008(9) 0.013(10) -0.013(12)
C31' 0.032(14) 0.043(14) 0.044(13) -0.018(10) 0.005(10) -0.004(11)
C20 0.106(4) 0.073(3) 0.054(3) -0.020(2) 0.010(3) -0.044(3)
C25A 0.108(4) 0.077(3) 0.058(3) -0.022(2) 0.010(3) -0.045(3)
C24A 0.110(4) 0.078(3) 0.060(3) -0.024(2) 0.009(3) -0.045(3)
C23 0.109(4) 0.076(3) 0.057(3) -0.023(2) 0.008(3) -0.044(3)
C22A 0.111(4) 0.076(3) 0.057(3) -0.020(2) 0.009(3) -0.044(3)
C21A 0.110(4) 0.075(3) 0.056(3) -0.019(2) 0.010(3) -0.045(3)

loop_
_atom_type_symbol
_atom_type_description
_atom_type_scat_dispersion_real
_atom_type_scat_dispersion_imag
_atom_type_scat_source
C C 0.0181 0.0091 'International Tables Vol C Tables 4.2.6.8 and 6.1.1.4'
H H 0.0000 0.0000 'International Tables Vol C Tables 4.2.6.8 and 6.1.1.4'
Au Au -4.4197 7.2980 'International Tables Vol C Tables 4.2.6.8 and 6.1.1.4'
Cl Cl 0.3639 0.7018 'International Tables Vol C Tables 4.2.6.8 and 6.1.1.4'
P P 0.2955 0.4335 'International Tables Vol C Tables 4.2.6.8 and 6.1.1.4'

loop_
_geom_angle_atom_site_label_1
_geom_angle_atom_site_label_2
_geom_angle_atom_site_label_3
_geom_angle
_geom_angle_site_symmetry_1
_geom_angle_site_symmetry_3
_geom_angle_publ_flag
Cl2 Au1 Cl1 91.82(7) . . ?
P1 Au1 Cl1 89.03(7) . . ?
P1 Au1 Cl2 178.85(6) . . ?
C9 Au1 Cl1 176.0(2) . . ?
C9 Au1 Cl2 92.0(2) . . ?
C9 Au1 P1 87.1(2) . . ?
C14 P1 Au1 103.1(2) . . ?
C14 P1 C26' 103.2(11) . . ?
C14 P1 C20 109.4(4) . . ?
C26' P1 Au1 120.0(11) . . ?
C26 P1 Au1 108.6(4) . . ?
C26 P1 C14 113.0(4) . . ?
C26 P1 C20 109.8(4) . . ?
C20 P1 Au1 112.7(3) . . ?
C20 P1 C26' 107.5(8) . . ?
C2 C1 H1 120.8 . . ?
C10 C1 H1 120.8 . . ?
C10 C1 C2 118.4(8) . . ?
C1 C2 H2 120.9 . . ?
C1 C2 C3 118.2(9) . . ?
C3 C2 H2 120.9 . . ?
C2 C3 H3 118.9 . . ?
C4 C3 C2 122.2(9) . . ?
C4 C3 H3 118.9 . . ?
C3 C4 H4 120.6 . . ?
C11 C4 C3 118.8(8) . . ?
C11 C4 H4 120.6 . . ?
C6 C5 H5 120.0 . . ?
C12 C5 H5 120.0 . . ?
C12 C5 C6 120.0(9) . . ?
C5 C6 H6 119.8 . . ?
C7 C6 C5 120.4(10) . . ?
C7 C6 H6 119.8 . . ?
C6 C7 H7 119.3 . . ?
C6 C7 C8 121.5(8) . . ?
C8 C7 H7 119.3 . . ?
C7 C8 H8 120.8 . . ?
C7 C8 C13 118.4(9) . . ?
C13 C8 H8 120.8 . . ?
C10 C9 Au1 110.4(5) . . ?
C10 C9 C15 111.4(6) . . ?
C12 C9 Au1 105.6(5) . . ?
C12 C9 C10 105.9(6) . . ?
C12 C9 C15 113.5(6) . . ?
C15 C9 Au1 109.8(4) . . ?
C1 C10 C9 130.4(7) . . ?
C1 C10 C11 122.1(8) . . ?
C11 C10 C9 107.5(7) . . ?
C4 C11 C10 120.1(9) . . ?
C4 C11 C13 130.7(8) . . ?
C10 C11 C13 109.3(7) . . ?
C5 C12 C9 131.2(7) . . ?
C5 C12 C13 120.9(7) . . ?
C13 C12 C9 107.9(7) . . ?
C8 C13 C11 131.9(8) . . ?
C12 C13 C8 118.7(9) . . ?
C12 C13 C11 109.4(7) . . ?
C15 C14 P1 115.2(5) . . ?
C19 C14 P1 122.9(6) . . ?
C19 C14 C15 121.8(7) . . ?
C14 C15 C9 123.7(6) . . ?
C14 C15 C16 117.7(6) . . ?
C16 C15 C9 118.6(6) . . ?
C15 C16 H16 119.6 . . ?
C17 C16 C15 120.8(7) . . ?
C17 C16 H16 119.6 . . ?
C16 C17 H17 120.0 . . ?
C16 C17 C18 120.1(7) . . ?
C18 C17 H17 120.0 . . ?
C17 C18 H18 120.2 . . ?
C17 C18 C19 119.7(7) . . ?
C19 C18 H18 120.2 . . ?
C14 C19 C18 119.9(7) . . ?
C14 C19 H19 120.0 . . ?
C18 C19 H19 120.0 . . ?
C27' C26' P1 125(2) . . ?
C27' C26' C31' 119(2) . . ?
C31' C26' P1 115(2) . . ?
C26 C27 H27 120.0 . . ?
C26 C27 C28 120.0 . . ?
C28 C27 H27 120.0 . . ?
C27 C26 P1 121.3(5) . . ?
C31 C26 P1 118.6(5) . . ?
C31 C26 C27 120.0 . . ?
C26 C31 H31 120.0 . . ?
C30 C31 C26 120.0 . . ?
C30 C31 H31 120.0 . . ?
C31 C30 H30 120.0 . . ?
C29 C30 C31 120.0 . . ?
C29 C30 H30 120.0 . . ?
C30 C29 H29 120.0 . . ?
C30 C29 C28 120.0 . . ?
C28 C29 H29 120.0 . . ?
C27 C28 H28 120.0 . . ?
C29 C28 C27 120.0 . . ?
C29 C28 H28 120.0 . . ?
C26' C27' H27' 118.8 . . ?
C26' C27' C28' 122(2) . . ?
C28' C27' H27' 118.8 . . ?
C27' C28' H28' 121.7 . . ?
C29' C28' C27' 117(2) . . ?
C29' C28' H28' 121.7 . . ?
C28' C29' H29' 118.6 . . ?
C30' C29' C28' 123(2) . . ?
C30' C29' H29' 118.6 . . ?
C29' C30' H30' 118.9 . . ?
C29' C30' C31' 122(2) . . ?
C31' C30' H30' 118.9 . . ?
C26' C31' H31' 121.6 . . ?
C30' C31' C26' 117(2) . . ?
C30' C31' H31' 121.6 . . ?
C25A C20 P1 121.7(3) . . ?
C25A C20 C21A 120.0 . . ?
C21A C20 P1 118.3(3) . . ?
C20 C25A H25A 120.0 . . ?
C24A C25A C20 120.0 . . ?
C24A C25A H25A 120.0 . . ?
C25A C24A H24A 120.0 . . ?
C25A C24A C23 120.0 . . ?
C23 C24A H24A 120.0 . . ?
C24A C23 H23 120.0 . . ?
C24A C23 C22A 120.0 . . ?
C22A C23 H23 120.0 . . ?
C23 C22A H22A 120.0 . . ?
C21A C22A C23 120.0 . . ?
C21A C22A H22A 120.0 . . ?
C20 C21A H21A 120.0 . . ?
C22A C21A C20 120.0 . . ?
C22A C21A H21A 120.0 . . ?

loop_
_geom_bond_atom_site_label_1
_geom_bond_atom_site_label_2
_geom_bond_distance
_geom_bond_site_symmetry_2
_geom_bond_publ_flag
Au1 Cl1 2.3805(18) . ?
Au1 Cl2 2.3289(18) . ?
Au1 P1 2.2461(19) . ?
Au1 C9 2.135(6) . ?
P1 C14 1.783(7) . ?
P1 C26' 1.83(2) . ?
P1 C26 1.779(7) . ?
P1 C20 1.795(4) . ?
C1 H1 0.9500 . ?
C1 C2 1.381(11) . ?
C1 C10 1.377(11) . ?
C2 H2 0.9500 . ?
C2 C3 1.427(13) . ?
C3 H3 0.9500 . ?
C3 C4 1.361(14) . ?
C4 H4 0.9500 . ?
C4 C11 1.355(12) . ?
C5 H5 0.9500 . ?
C5 C6 1.399(11) . ?
C5 C12 1.362(12) . ?
C6 H6 0.9500 . ?
C6 C7 1.347(14) . ?
C7 H7 0.9500 . ?
C7 C8 1.395(14) . ?
C8 H8 0.9500 . ?
C8 C13 1.428(11) . ?
C9 C10 1.509(11) . ?
C9 C12 1.497(10) . ?
C9 C15 1.549(9) . ?
C10 C11 1.398(10) . ?
C11 C13 1.474(12) . ?
C12 C13 1.397(12) . ?
C14 C15 1.382(10) . ?
C14 C19 1.366(10) . ?
C15 C16 1.414(10) . ?
C16 H16 0.9500 . ?
C16 C17 1.375(11) . ?
C17 H17 0.9500 . ?
C17 C18 1.383(11) . ?
C18 H18 0.9500 . ?
C18 C19 1.394(11) . ?
C19 H19 0.9500 . ?
C26' C27' 1.36(4) . ?
C26' C31' 1.43(4) . ?
C27 H27 0.9500 . ?
C27 C26 1.3900 . ?
C27 C28 1.3900 . ?
C26 C31 1.3900 . ?
C31 H31 0.9500 . ?
C31 C30 1.3900 . ?
C30 H30 0.9500 . ?
C30 C29 1.3900 . ?
C29 H29 0.9500 . ?
C29 C28 1.3900 . ?
C28 H28 0.9500 . ?
C27' H27' 0.9500 . ?
C27' C28' 1.40(3) . ?
C28' H28' 0.9500 . ?
C28' C29' 1.38(4) . ?
C29' H29' 0.9500 . ?
C29' C30' 1.32(4) . ?
C30' H30' 0.9500 . ?
C30' C31' 1.40(3) . ?
C31' H31' 0.9500 . ?
C20 C25A 1.3900 . ?
C20 C21A 1.3900 . ?
C25A H25A 0.9500 . ?
C25A C24A 1.3900 . ?
C24A H24A 0.9500 . ?
C24A C23 1.3900 . ?
C23 H23 0.9500 . ?
C23 C22A 1.3900 . ?
C22A H22A 0.9500 . ?
C22A C21A 1.3900 . ?
C21A H21A 0.9500 . ?

loop_
_geom_torsion_atom_site_label_1
_geom_torsion_atom_site_label_2
_geom_torsion_atom_site_label_3
_geom_torsion_atom_site_label_4
_geom_torsion
_geom_torsion_site_symmetry_1
_geom_torsion_site_symmetry_2
_geom_torsion_site_symmetry_3
_geom_torsion_site_symmetry_4
_geom_torsion_publ_flag
Au1 P1 C14 C15 -3.8(6) . . . . ?
Au1 P1 C14 C19 176.9(6) . . . . ?
Au1 P1 C26' C27' 176(2) . . . . ?
Au1 P1 C26' C31' 4(2) . . . . ?
Au1 P1 C26 C27 -85.0(6) . . . . ?
Au1 P1 C26 C31 98.4(6) . . . . ?
Au1 P1 C20 C25A 141.8(4) . . . . ?
Au1 P1 C20 C21A -37.9(5) . . . . ?
Au1 C9 C10 C1 67.0(9) . . . . ?
Au1 C9 C10 C11 -115.6(6) . . . . ?
Au1 C9 C12 C5 -63.5(9) . . . . ?
Au1 C9 C12 C13 117.1(6) . . . . ?
Au1 C9 C15 C14 10.3(8) . . . . ?
Au1 C9 C15 C16 -173.0(6) . . . . ?
P1 C14 C15 C9 -4.1(9) . . . . ?
P1 C14 C15 C16 179.2(6) . . . . ?
P1 C14 C19 C18 178.2(7) . . . . ?
P1 C26' C27' C28' -172.3(19) . . . . ?
P1 C26' C31' C30' 174.7(19) . . . . ?
P1 C26 C31 C30 176.6(9) . . . . ?
P1 C20 C25A C24A -179.7(7) . . . . ?
P1 C20 C21A C22A 179.7(6) . . . . ?
C1 C2 C3 C4 3.5(13) . . . . ?
C1 C10 C11 C4 1.1(12) . . . . ?
C1 C10 C11 C13 -179.5(7) . . . . ?
C2 C1 C10 C9 176.0(7) . . . . ?
C2 C1 C10 C11 -1.1(12) . . . . ?
C2 C3 C4 C11 -3.5(14) . . . . ?
C3 C4 C11 C10 1.2(13) . . . . ?
C3 C4 C11 C13 -178.0(8) . . . . ?
C4 C11 C13 C8 -3.3(15) . . . . ?
C4 C11 C13 C12 176.4(8) . . . . ?
C5 C6 C7 C8 2.2(14) . . . . ?
C5 C12 C13 C8 2.0(12) . . . . ?
C5 C12 C13 C11 -177.8(7) . . . . ?
C6 C5 C12 C9 178.8(8) . . . . ?
C6 C5 C12 C13 -1.9(12) . . . . ?
C6 C7 C8 C13 -2.1(14) . . . . ?
C7 C8 C13 C11 179.7(9) . . . . ?
C7 C8 C13 C12 0.0(12) . . . . ?
C9 C10 C11 C4 -176.6(7) . . . . ?
C9 C10 C11 C13 2.8(8) . . . . ?
C9 C12 C13 C8 -178.6(7) . . . . ?
C9 C12 C13 C11 1.7(8) . . . . ?
C9 C15 C16 C17 -174.5(8) . . . . ?
C10 C1 C2 C3 -1.1(11) . . . . ?
C10 C9 C12 C5 179.4(8) . . . . ?
C10 C9 C12 C13 0.0(8) . . . . ?
C10 C9 C15 C14 133.0(7) . . . . ?
C10 C9 C15 C16 -50.3(9) . . . . ?
C10 C11 C13 C8 177.4(8) . . . . ?
C10 C11 C13 C12 -2.9(9) . . . . ?
C12 C5 C6 C7 -0.2(13) . . . . ?
C12 C9 C10 C1 -179.2(7) . . . . ?
C12 C9 C10 C11 -1.8(8) . . . . ?
C12 C9 C15 C14 -107.6(8) . . . . ?
C12 C9 C15 C16 69.1(9) . . . . ?
C14 P1 C26' C27' 62(2) . . . . ?
C14 P1 C26' C31' -109(2) . . . . ?
C14 P1 C26 C27 161.2(6) . . . . ?
C14 P1 C26 C31 -15.4(7) . . . . ?
C14 P1 C20 C25A -104.1(5) . . . . ?
C14 P1 C20 C21A 76.2(5) . . . . ?
C14 C15 C16 C17 2.4(12) . . . . ?
C15 C9 C10 C1 -55.3(10) . . . . ?
C15 C9 C10 C11 122.1(6) . . . . ?
C15 C9 C12 C5 56.8(10) . . . . ?
C15 C9 C12 C13 -122.6(7) . . . . ?
C15 C14 C19 C18 -1.0(12) . . . . ?
C15 C16 C17 C18 -0.7(14) . . . . ?
C16 C17 C18 C19 -1.8(14) . . . . ?
C17 C18 C19 C14 2.7(13) . . . . ?
C19 C14 C15 C9 175.2(7) . . . . ?
C19 C14 C15 C16 -1.5(11) . . . . ?
C26' P1 C14 C15 121.8(11) . . . . ?
C26' P1 C14 C19 -57.5(11) . . . . ?
C26' P1 C26 C27 120(5) . . . . ?
C26' P1 C26 C31 -56(4) . . . . ?
C26' P1 C20 C25A 7.3(14) . . . . ?
C26' P1 C20 C21A -172.4(13) . . . . ?
C26' C27' C28' C29' 0(4) . . . . ?
C27 C26 C31 C30 0.0 . . . . ?
C26 P1 C14 C15 113.3(7) . . . . ?
C26 P1 C14 C19 -66.0(8) . . . . ?
C26 P1 C26' C27' -156(6) . . . . ?
C26 P1 C26' C31' 32(3) . . . . ?
C26 P1 C20 C25A 20.5(7) . . . . ?
C26 P1 C20 C21A -159.2(6) . . . . ?
C26 C27 C28 C29 0.0 . . . . ?
C26 C31 C30 C29 0.0 . . . . ?
C31 C30 C29 C28 0.0 . . . . ?
C30 C29 C28 C27 0.0 . . . . ?
C28 C27 C26 P1 -176.5(10) . . . . ?
C28 C27 C26 C31 0.0 . . . . ?
C27' C26' C31' C30' 3(4) . . . . ?
C27' C28' C29' C30' -1(5) . . . . ?
C28' C29' C30' C31' 2(5) . . . . ?
C29' C30' C31' C26' -3(4) . . . . ?
C31' C26' C27' C28' -1(4) . . . . ?
C20 P1 C14 C15 -124.0(5) . . . . ?
C20 P1 C14 C19 56.8(7) . . . . ?
C20 P1 C26' C27' -54(3) . . . . ?
C20 P1 C26' C31' 135.0(18) . . . . ?
C20 P1 C26 C27 38.7(8) . . . . ?
C20 P1 C26 C31 -137.9(6) . . . . ?
C20 C25A C24A C23 0.0 . . . . ?
C25A C20 C21A C22A 0.0 . . . . ?
C25A C24A C23 C22A 0.0 . . . . ?
C24A C23 C22A C21A 0.0 . . . . ?
C23 C22A C21A C20 0.0 . . . . ?
C21A C20 C25A C24A 0.0 . . . . ?
